data_2102105
loop_
_publ_author_name
'Hosomi, Hiroyuki'
'Ito, Yoshikatsu'
'Ohba, Shigeru'

_publ_section_title
;
 Crystal-to-crystal photodimerization of <i>trans</i>-cinnamamides
;
_journal_issue 4
_journal_name_full 'Acta Crystallographica Section B'
_journal_page_first 682
_journal_page_last 689
_journal_paper_doi 10.1107/S0108768100002329
_journal_volume 56
_journal_year 2000
_chemical_formula_moiety 'C10 H11 N1 O1 '
_chemical_formula_sum 'C10 H11 N O'
_chemical_formula_weight 161.20
_space_group_IT_number 15
_symmetry_cell_setting monoclinic
_symmetry_space_group_name_Hall '-C 2yc'
_symmetry_space_group_name_H-M 'C 1 2/c 1'
_cell_angle_alpha 90
_cell_angle_beta 94.500(10)
_cell_angle_gamma 90
_cell_formula_units_Z 8
_cell_length_a 22.4440(10)
_cell_length_b 9.557(2)
_cell_length_c 8.6320(10)
_cell_measurement_reflns_used 25
_cell_measurement_temperature 298.0(10)
_cell_measurement_theta_max 14.6
_cell_measurement_theta_min 12.0
_cell_volume 1845.8(4)
_computing_cell_refinement 'MSC/AFC Diffractometer Control Software'
_computing_data_collection
;MSC/AFC Diffractometer Control Software
(Molecular Structure Corporation, 1993)
;
_computing_data_reduction
;TEXSAN
(Molecular Structure Corporation, 1998)
;
_computing_molecular_graphics 'ORTEP-II (Johnson, 1976)'
_computing_publication_material TEXSAN
_computing_structure_refinement 'SHELXL97 (Sheldrick, 1997)'
_computing_structure_solution 'SIR92 (Altomare et al., 1994)'
_diffrn_measurement_device_type 'Rigaku AFC7R'
_diffrn_measurement_method \q-2\q
_diffrn_radiation_type 'Mo K\a'
_diffrn_radiation_wavelength .71073
_diffrn_reflns_av_R_equivalents .017
_diffrn_reflns_limit_h_max 29
_diffrn_reflns_limit_h_min 0
_diffrn_reflns_limit_k_max 5
_diffrn_reflns_limit_k_min -12
_diffrn_reflns_limit_l_max 11
_diffrn_reflns_limit_l_min -11
_diffrn_reflns_number 2404
_diffrn_reflns_theta_max 27.5
_diffrn_reflns_theta_min 2.5
_diffrn_standards_decay_% 0
_diffrn_standards_interval_count 150
_diffrn_standards_number 3
_exptl_absorpt_coefficient_mu .075
_exptl_absorpt_correction_type none
_exptl_crystal_colour colourless
_exptl_crystal_density_diffrn 1.160
_exptl_crystal_density_method 'not measured'
_exptl_crystal_description plate-like
_exptl_crystal_size_max .7
_exptl_crystal_size_mid .4
_exptl_crystal_size_min .2
_refine_diff_density_max .30
_refine_diff_density_min -.22
_refine_ls_extinction_method none
_refine_ls_goodness_of_fit_ref 1.19
_refine_ls_hydrogen_treatment 'H atoms riding'
_refine_ls_number_parameters 110
_refine_ls_number_reflns 2128
_refine_ls_R_factor_gt .062
_refine_ls_shift/su_max .0001
_refine_ls_structure_factor_coef Fsqd
_refine_ls_weighting_details 'w = 1/[\s^2^(Fo^2^) + (0.0648P)^2^+2.4674P] where P=(Fo^2^+2Fc^2^)/3'
_refine_ls_weighting_scheme calc
_refine_ls_wR_factor_ref .212
_reflns_number_gt 1294
_reflns_number_total 2128
_reflns_threshold_expression 'I > 2\s(I)'
_cod_data_source_file oa0024.cif
_cod_data_source_block I'
_cod_original_cell_volume 1845.9(5)
_cod_original_formula_sum 'C10 H11 N1 O1 '
_cod_database_code 2102105

loop_
_symmetry_equiv_pos_as_xyz
x,y,z
-x,y,1/2-z
-x,-y,-z
x,-y,1/2+z
1/2+x,1/2+y,z
1/2-x,1/2+y,1/2-z
1/2-x,1/2-y,-z
1/2+x,1/2-y,1/2+z

loop_
_atom_site_label
_atom_site_fract_x
_atom_site_fract_y
_atom_site_fract_z
_atom_site_U_iso_or_equiv
_atom_site_adp_type
_atom_site_calc_flag
_atom_site_refinement_flags
_atom_site_occupancy
_atom_site_disorder_group
_atom_site_type_symbol
O1 .2865 .6567 .1657 .0574 Uiso d P .138(4) A O
O1* .27130(10) .6544(2) .1924(2) .0493(7) Uani d P .862(4) B O
N2 .2507 .8845 .1679 .0506 Uiso d P .138(4) A N
N2* .2574(2) .8828(2) .1439(3) .0535(8) Uani d P .862(4) B N
C3 .2809 .7782 .2321 .0424 Uiso d P .138(4) A C
C3* .26720(10) .7753(3) .2392(3) .0382(7) Uani d P .862(4) B C
C4 .3086 .8129 .3862 .0443 Uiso d P .138(4) A C
C4* .27010(10) .8123(3) .4104(3) .0391(8) Uani d P .862(4) B C
C5 .3394 .7144 .4614 .0450 Uiso d P .138(4) A C
C5* .29400(10) .6959(3) .5221(3) .0384(7) Uani d P .862(4) B C
C6 .3709 .7337 .6105 .0436 Uiso d P .138(4) A C
C6* .3472(2) .7218(3) .6381(3) .0429(8) Uani d P .862(4) B C
C7 .3788 .8693 .6829 .0502 Uiso d P .138(4) A C
C7* .3657(2) .8512(3) .6893(4) .0610(10) Uani d P .862(4) B C
C8 .4103 .8819 .8211 .0554 Uiso d P .138(4) A C
C8* .4099(2) .8659(4) .8100(6) .0830(10) Uani d P .862(4) B C
C9 .4348 .7606 .8916 .0529 Uiso d P .138(4) A C
C9* .4379(2) .7538(6) .8820(5) .0810(10) Uani d P .862(4) B C
C10 .4269 .6253 .8195 .0547 Uiso d P .138(4) A C
C10* .4200(2) .6247(5) .8307(5) .0800(10) Uani d P .862(4) B C
C11 .3954 .6115 .6811 .0506 Uiso d P .138(4) A C
C11* .3761(2) .6082(3) .7094(4) .0593(10) Uani d P .862(4) B C
C12 .4696 .7745 1.0414 .0750 Uiso d P .138(4) A C
C12* .4859(2) .7711(4) 1.0137(5) .128(3) Uani d P .862(4) B C
H2A .2304 .8747 .0664 .0607 Uiso calc P .138(4) A H
H2B .2490 .9716 .2227 .0607 Uiso calc P .138(4) A H
H2*A .2550 .8691 .0345 .0623 Uiso calc P .862(4) B H
H2*B .2534 .9747 .1846 .0623 Uiso calc P .862(4) B H
H4 .3044 .9042 .4305 .0532 Uiso calc P .138(4) A H
H4* .2896 .9022 .4319 .0441 Uiso calc P .862(4) B H
H5 .3409 .6239 .4137 .0540 Uiso calc P .138(4) A H
H5* .3006 .6122 .4642 .0432 Uiso calc P .862(4) B H
H7 .3615 .9507 .6321 .0603 Uiso calc P .138(4) A H
H7* .3476 .9326 .6417 .0714 Uiso calc P .862(4) B H
H8 .4159 .9716 .8702 .0664 Uiso calc P .138(4) A H
H8* .4211 .9575 .8453 .0986 Uiso calc P .862(4) B H
H10 .4443 .5441 .8706 .0657 Uiso calc P .138(4) A H
H10* .4377 .5431 .8796 .0938 Uiso calc P .862(4) B H
H11 .3898 .5217 .6323 .0607 Uiso calc P .138(4) A H
H11* .3655 .5160 .6737 .0684 Uiso calc P .862(4) B H
H12A .4834 .6840 1.0764 .0901 Uiso calc P .138(4) A H
H12B .5033 .8345 1.0300 .0901 Uiso calc P .138(4) A H
H12C .4449 .8141 1.1161 .0901 Uiso calc P .138(4) A H
H12*A .5221 .7284 .9873 .1498 Uiso calc P .862(4) B H
H12*B .4734 .7279 1.1052 .1498 Uiso calc P .862(4) B H
H12*C .4930 .8679 1.0336 .1498 Uiso calc P .862(4) B H

loop_
_atom_site_aniso_label
_atom_site_aniso_U_11
_atom_site_aniso_U_22
_atom_site_aniso_U_33
_atom_site_aniso_U_12
_atom_site_aniso_U_13
_atom_site_aniso_U_23
O1* .088(2) .0350(10) .0240(9) .0030(10) .0000(10) -.0004(8)
N2* .098(2) .0370(10) .0240(10) -.0010(10) -.0030(10) .0030(10)
C3* .050(2) .0380(10) .0260(10) -.0090(10) -.0010(10) .0040(10)
C4* .058(2) .0320(10) .0260(10) -.0060(10) -.0050(10) .0000(10)
C5* .056(2) .0330(10) .0250(10) .0010(10) -.0060(10) -.0010(10)
C6* .052(2) .047(2) .0290(10) .0010(10) -.0010(10) .0010(10)
C7* .067(2) .050(2) .062(2) -.002(2) -.019(2) -.006(2)
C8* .080(3) .076(3) .086(3) -.006(2) -.032(2) -.026(2)
C9* .060(3) .114(4) .064(2) -.002(3) -.026(2) .000(3)
C10* .072(3) .090(3) .073(3) .008(2) -.022(2) .028(2)
C11* .066(2) .057(2) .053(2) .001(2) -.008(2) .009(2)
C12* .086(4) .185(7) .102(4) -.006(4) -.058(3) -.006(4)

loop_
_atom_type_symbol
_atom_type_description
_atom_type_scat_dispersion_real
_atom_type_scat_dispersion_imag
_atom_type_scat_source
C C .003 .002
;International Tables for Crystallography
(1992, Vol. C)
;
H H .000 .000
;International Tables for Crystallography
(1992, Vol. C)
;
N N .006 .003
;International Tables for Crystallography
(1992, Vol. C)
;
O O .011 .006
;International Tables for Crystallography
(1992, Vol. C)
;

loop_
_geom_angle_atom_site_label_1
_geom_angle_atom_site_label_2
_geom_angle_atom_site_label_3
_geom_angle_site_symmetry_1
_geom_angle_site_symmetry_2
_geom_angle_site_symmetry_3
_geom_angle
_geom_angle_publ_flag
C3 N2 H2A 1_555 1_555 1_555 120 no
C3 N2 H2B 1_555 1_555 1_555 120 no
H2A N2 H2B 1_555 1_555 1_555 120 no
C3* N2* H2*A 1_555 1_555 1_555 120 no
C3* N2* H2*B 1_555 1_555 1_555 120 no
H2*A N2* H2*B 1_555 1_555 1_555 120 no
O1 C3 N2 1_555 1_555 1_555 124.4 yes
O1 C3 C4 1_555 1_555 1_555 123.6 yes
N2 C3 C4 1_555 1_555 1_555 112.1 yes
O1* C3* N2* 1_555 1_555 1_555 122.6(2) yes
O1* C3* C4* 1_555 1_555 1_555 122.7(2) yes
N2* C3* C4* 1_555 1_555 1_555 114.6(2) yes
C3 C4 C5 1_555 1_555 1_555 117.3 yes
C3 C4 H4 1_555 1_555 1_555 121 no
C5 C4 H4 1_555 1_555 1_555 121 no
C3* C4* C5* 1_555 1_555 1_555 115.3(2) yes
C3* C4* C5* 1_555 1_555 7_566 112.0(2) yes
C3* C4* H4* 1_555 1_555 1_555 112 no
C5* C4* C5* 1_555 1_555 7_566 90.9(2) yes
C5* C4* H4* 1_555 1_555 1_555 113 no
C5* C4* H4* 7_566 1_555 1_555 112 no
C4 C5 C6 1_555 1_555 1_555 123.9 yes
C4 C5 H5 1_555 1_555 1_555 118 no
C6 C5 H5 1_555 1_555 1_555 118 no
C4* C5* C4* 1_555 1_555 7_566 89.1(2) yes
C4* C5* C6* 1_555 1_555 1_555 120.8(2) yes
C4* C5* H5* 1_555 1_555 1_555 110 no
C4* C5* C6* 7_566 1_555 1_555 116.9(2) yes
C4* C5* H5* 7_566 1_555 1_555 109 no
C6* C5* H5* 1_555 1_555 1_555 110 no
C5 C6 C7 1_555 1_555 1_555 122.7 yes
C5 C6 C11 1_555 1_555 1_555 115.5 yes
C7 C6 C11 1_555 1_555 1_555 121.8 yes
C5* C6* C7* 1_555 1_555 1_555 124.4(3) yes
C5* C6* C11* 1_555 1_555 1_555 118.9(3) yes
C7* C6* C11* 1_555 1_555 1_555 116.5(3) yes
C6 C7 C8 1_555 1_555 1_555 120.2 yes
C6 C7 H7 1_555 1_555 1_555 120 no
C8 C7 H7 1_555 1_555 1_555 120 no
C6* C7* C8* 1_555 1_555 1_555 121.0(3) yes
C6* C7* H7* 1_555 1_555 1_555 119 no
C8* C7* H7* 1_555 1_555 1_555 120 no
C7 C8 C9 1_555 1_555 1_555 118.2 yes
C7 C8 H8 1_555 1_555 1_555 121 no
C9 C8 H8 1_555 1_555 1_555 121 no
C7* C8* C9* 1_555 1_555 1_555 122.5(4) yes
C7* C8* H8* 1_555 1_555 1_555 119 no
C9* C8* H8* 1_555 1_555 1_555 118 no
C8 C9 C10 1_555 1_555 1_555 121.6 yes
C8 C9 C12 1_555 1_555 1_555 118.2 yes
C10 C9 C12 1_555 1_555 1_555 120.2 yes
C8* C9* C10* 1_555 1_555 1_555 116.7(4) yes
C8* C9* C12* 1_555 1_555 1_555 122.1(4) yes
C10* C9* C12* 1_555 1_555 1_555 121.2(4) yes
C9 C10 C11 1_555 1_555 1_555 120.7 yes
C9 C10 H10 1_555 1_555 1_555 120 no
C11 C10 H10 1_555 1_555 1_555 120 no
C9* C10* C11* 1_555 1_555 1_555 121.5(4) yes
C9* C10* H10* 1_555 1_555 1_555 120 no
C11* C10* H10* 1_555 1_555 1_555 119 no
C6 C11 C10 1_555 1_555 1_555 117.6 yes
C6 C11 H11 1_555 1_555 1_555 121 no
C10 C11 H11 1_555 1_555 1_555 121 no
C6* C11* C10* 1_555 1_555 1_555 121.7(3) yes
C6* C11* H11* 1_555 1_555 1_555 120 no
C10* C11* H11* 1_555 1_555 1_555 119 no
C9 C12 H12A 1_555 1_555 1_555 110 no
C9 C12 H12B 1_555 1_555 1_555 110 no
C9 C12 H12C 1_555 1_555 1_555 109 no
H12A C12 H12B 1_555 1_555 1_555 110 no
H12A C12 H12C 1_555 1_555 1_555 109 no
H12B C12 H12C 1_555 1_555 1_555 110 no
C9* C12* H12*A 1_555 1_555 1_555 110 no
C9* C12* H12*B 1_555 1_555 1_555 110 no
C9* C12* H12*C 1_555 1_555 1_555 110 no
H12*A C12* H12*B 1_555 1_555 1_555 109 no
H12*A C12* H12*C 1_555 1_555 1_555 109 no
H12*B C12* H12*C 1_555 1_555 1_555 109 no

loop_
_geom_bond_atom_site_label_1
_geom_bond_atom_site_label_2
_geom_bond_site_symmetry_2
_geom_bond_distance
_geom_bond_publ_flag
O1 C3 . 1.305 yes
O1* C3* . 1.229(4) yes
N2 C3 . 1.319 yes
N2 H2A . .96 no
N2 H2B . .96 no
N2* C3* . 1.324(4) yes
N2* H2*A . .95 no
N2* H2*B . .95 no
C3 C4 . 1.462 yes
C3* C4* . 1.516(4) yes
C4 C5 . 1.310 yes
C4 H4 . .96 no
C4* C5* . 1.540(4) yes
C4* C5* 7_566 1.595(4) yes
C4* H4* . .98 no
C5 C6 . 1.431 yes
C5 H5 . .96 no
C5* C6* . 1.517(4) yes
C5* H5* . .96 no
C6 C7 . 1.444 yes
C6 C11 . 1.409 yes
C6* C7* . 1.367(5) yes
C6* C11* . 1.385(4) yes
C7 C8 . 1.344 yes
C7 H7 . .96 no
C7* C8* . 1.390(6) yes
C7* H7* . .96 no
C8 C9 . 1.401 yes
C8 H8 . .96 no
C8* C9* . 1.366(7) yes
C8* H8* . .95 no
C9 C10 . 1.440 yes
C9 C12 . 1.463 yes
C9* C10* . 1.361(7) yes
C9* C12* . 1.513(6) yes
C10 C11 . 1.346 yes
C10 H10 . .96 no
C10* C11* . 1.389(6) yes
C10* H10* . .96 no
C11 H11 . .96 no
C11* H11* . .96 no
C12 H12A . .96 no
C12 H12B . .96 no
C12 H12C . .96 no
C12* H12*A . .95 no
C12* H12*B . .95 no
C12* H12*C . .95 no

loop_
_geom_hbond_atom_site_label_D
_geom_hbond_atom_site_label_H
_geom_hbond_atom_site_label_A
_geom_hbond_site_symmetry_A
_geom_hbond_distance_DH
_geom_hbond_distance_HA
_geom_hbond_distance_DA
_geom_hbond_angle_DHA
N2 H2A O1 7_565 .96 2.03 2.961 162
N2 H2B O1 6_555 .96 2.19 3.117 161
N2* H2*A O1* 7_565 .95 2.01 2.946(3) 166
N2* H2*B O1* 6_555 .95 2.12 3.049(3) 166
